data_1574672
loop_
_publ_author_name
'Xu, Jian'
'Yao, Shenglai'
'Postils, Ver\`onica'
'Matito, Eduard'
'Lorent, Christian'
'Driess, Matthias'

_publ_section_title
;
 Isolable monoatomic monovalent bismuth complexes with a redox
 non-innocent bis-silylenyl carborane ligand
;
_journal_issue 24
_journal_name_full 'Chemical Science'
_journal_page_first 10826
_journal_page_last 10832
_journal_paper_doi 10.1039/D5SC02644J
_journal_volume 16
_journal_year 2025
_chemical_formula_moiety 'C32 H56 B10 Bi N4 Si2, 2[C7H8]'
_chemical_formula_sum 'C46 H72 B10 Bi N4 Si2'
_chemical_formula_weight 1054.33
_space_group_crystal_system orthorhombic
_space_group_IT_number 63
_space_group_name_Hall '-C 2c 2'
_space_group_name_H-M_alt 'C m c m'
_atom_sites_solution_hydrogens geom
_atom_sites_solution_primary dual
_audit_creation_date 2024-11-27
_audit_creation_method
;
Olex2 1.5-beta
(compiled 2024.02.16 svn.r378c4104 for OlexSys, GUI svn.r6928)
;
_audit_update_record
;
2025-03-01 deposited with the CCDC.	2025-05-19 downloaded from the CCDC.
;
_cell_angle_alpha 90
_cell_angle_beta 90
_cell_angle_gamma 90
_cell_formula_units_Z 4
_cell_length_a 23.2329(4)
_cell_length_b 18.6010(4)
_cell_length_c 13.6308(3)
_cell_measurement_reflns_used 10878
_cell_measurement_temperature 110.07(12)
_cell_measurement_theta_max 72.4760
_cell_measurement_theta_min 2.4070
_cell_volume 5890.6(2)
_computing_cell_refinement 'CrysAlisPro 1.171.40.67a (Rigaku OD, 2019)'
_computing_data_collection 'CrysAlisPro 1.171.40.67a (Rigaku OD, 2019)'
_computing_data_reduction 'CrysAlisPro 1.171.40.67a (Rigaku OD, 2019)'
_computing_molecular_graphics 'Olex2 1.5-beta (Dolomanov et al., 2009)'
_computing_publication_material 'Olex2 1.5-beta (Dolomanov et al., 2009)'
_computing_structure_refinement 'SHELXL 2014/7 (Sheldrick, 2015)'
_computing_structure_solution 'SHELXT 2014/5 (Sheldrick, 2014)'
_diffrn_ambient_temperature 111.15
_diffrn_detector_area_resol_mean 10.5435
_diffrn_detector_type Atlas
_diffrn_measured_fraction_theta_full 0.998
_diffrn_measured_fraction_theta_max 0.992
_diffrn_measurement_details
;
List of Runs (angles in degrees, time in seconds):

  # Type    Start    End  Width  t~exp~   \w     \q     \k     \f   Frames
#--------------------------------------------------------------------------
  1  \w     10.00  98.00   1.00    7.00    --   41.62-125.00 120.00   88
  2  \w    -31.00  50.00   1.00    7.00    --   41.62 -57.00-120.00   81
  3  \w      6.00  58.00   1.00    7.00    --   41.62-125.00-150.00   52
  4  \w    100.00 139.00   1.00    8.00    --  103.63  77.00 -90.00   39
  5  \w     90.00 136.00   1.00    8.00    --  103.63 -77.00-180.00   46
  6  \w     30.00  72.00   1.00    8.00    --  103.63 -77.00-180.00   42
  7  \w     83.00 150.00   1.00    8.00    --  103.63  45.00-120.00   67
  8  \w     82.00 122.00   1.00    8.00    --  103.63  77.00 -30.00   40
  9  \w     95.00 148.00   1.00    8.00    --  103.63 111.00 150.00   53
 10  \w     51.00 127.00   1.00    8.00    --  103.63 -61.00 -30.00   76
 11  \w     99.00 147.00   1.00    8.00    --  103.63 111.00 -90.00   48
 12  \w     44.00  70.00   1.00    8.00    --  103.63 -15.00  90.00   26
;
_diffrn_measurement_device 'four-circle diffractometer'
_diffrn_measurement_device_type 'SuperNova, Single source at offset/far, Atlas'
_diffrn_measurement_method '\w scans'
_diffrn_radiation_type CuK\a
_diffrn_radiation_wavelength 1.54184
_diffrn_reflns_av_R_equivalents 0.0935
_diffrn_reflns_av_unetI/netI 0.0402
_diffrn_reflns_Laue_measured_fraction_full 0.998
_diffrn_reflns_Laue_measured_fraction_max 0.992
_diffrn_reflns_limit_h_max 28
_diffrn_reflns_limit_h_min -20
_diffrn_reflns_limit_k_max 22
_diffrn_reflns_limit_k_min -20
_diffrn_reflns_limit_l_max 16
_diffrn_reflns_limit_l_min -16
_diffrn_reflns_number 21230
_diffrn_reflns_point_group_measured_fraction_full 0.998
_diffrn_reflns_point_group_measured_fraction_max 0.992
_diffrn_reflns_theta_full 67.684
_diffrn_reflns_theta_max 72.824
_diffrn_reflns_theta_min 3.805
_exptl_absorpt_coefficient_mu 6.487
_exptl_absorpt_correction_T_max 1.00000
_exptl_absorpt_correction_T_min 0.42040
_exptl_absorpt_correction_type multi-scan
_exptl_absorpt_process_details
;
CrysAlisPro 1.171.40.67a (Rigaku Oxford Diffraction, 2019)
Empirical absorption correction using spherical harmonics,
 implemented in SCALE3 ABSPACK scaling algorithm.
;
_exptl_crystal_colour orange
_exptl_crystal_colour_primary orange
_exptl_crystal_density_diffrn 1.189
_exptl_crystal_description block
_exptl_crystal_F_000 2148
_exptl_crystal_size_max 0.04
_exptl_crystal_size_mid 0.03
_exptl_crystal_size_min 0.02
_refine_diff_density_max 2.404
_refine_diff_density_min -1.571
_refine_diff_density_rms 0.130
_refine_ls_extinction_method none
_refine_ls_goodness_of_fit_ref 1.096
_refine_ls_hydrogen_treatment constr
_refine_ls_matrix_type full
_refine_ls_number_parameters 136
_refine_ls_number_reflns 3118
_refine_ls_number_restraints 0
_refine_ls_restrained_S_all 1.096
_refine_ls_R_factor_all 0.0611
_refine_ls_R_factor_gt 0.0561
_refine_ls_shift/su_max 0.000
_refine_ls_shift/su_mean 0.000
_refine_ls_structure_factor_coef Fsqd
_refine_ls_weighting_details 'w=1/[\s^2^(Fo^2^)+(0.0781P)^2^+32.9507P] where P=(Fo^2^+2Fc^2^)/3'
_refine_ls_weighting_scheme calc
_refine_ls_wR_factor_gt 0.1501
_refine_ls_wR_factor_ref 0.1545
_reflns_Friedel_coverage 0.000
_reflns_number_gt 2807
_reflns_number_total 3118
_reflns_threshold_expression 'I > 2\s(I)'
_cod_data_source_file d5sc02644j2.cif
_cod_data_source_block 2
_cod_depositor_comments 'Adding full bibliography for 1574669--1574673.cif.'
_cod_database_code 1574672
_shelx_shelxl_version_number 2014/7
_shelx_space_group_comment
;
The symmetry employed for this shelxl refinement is uniquely defined
by the following loop, which should always be used as a source of
symmetry information in preference to the above space-group names.
They are only intended as comments.
;
_olex2_refinement_description
;
1. Others
 Fixed Sof: Bi1(0.24) Bi2(0.01)
2.a Aromatic/amide H refined with riding coordinates:
 C12(H12), C11(H11), C8(H8), C10(H10), C9(H9)
2.b Idealised Me refined as rotating group:
 C3(H3A,H3B,H3C), C4(H4A,H4B,H4C), C5(H5A,H5B,H5C)
2.c Boron cage BH refined with riding coordinates:
 B4(H4), B2(H2), B3(H3), B1(H1)
;
_smtbx_masks_special_details
;
A solvent mask was calculated and 336 electrons were 
found in a volume of 1442\%A^3^ in 1 void per unit cell. 
This is consistent with the presence of 
2[C6H6] per formula unit 
which account for 336 electrons 
per unit cell.
;
_smtbx_masks_void_probe_radius 1.2
_smtbx_masks_void_truncation_radius 1.2
_olex2_submission_special_instructions 'No special instructions were received'
_oxdiff_exptl_absorpt_empirical_details
;
Empirical correction (ABSPACK) includes:
- Absorption correction using spherical harmonics
- Frame scaling
;

loop_
_space_group_symop_operation_xyz
'x, y, z'
'-x, -y, z+1/2'
'-x, y, -z+1/2'
'x, -y, -z'
'x+1/2, y+1/2, z'
'-x+1/2, -y+1/2, z+1/2'
'-x+1/2, y+1/2, -z+1/2'
'x+1/2, -y+1/2, -z'
'-x, -y, -z'
'x, y, -z-1/2'
'x, -y, z-1/2'
'-x, y, z'
'-x+1/2, -y+1/2, -z'
'x+1/2, y+1/2, -z-1/2'
'x+1/2, -y+1/2, z-1/2'
'-x+1/2, y+1/2, z'

loop_
_atom_site_label
_atom_site_type_symbol
_atom_site_fract_x
_atom_site_fract_y
_atom_site_fract_z
_atom_site_U_iso_or_equiv
_atom_site_adp_type
_atom_site_occupancy
_atom_site_site_symmetry_order
_atom_site_calc_flag
_atom_site_refinement_flags_posn
_atom_site_refinement_flags_adp
_atom_site_refinement_flags_occupancy
_atom_site_disorder_assembly
_atom_site_disorder_group
Bi1 Bi 0.0000 0.23445(3) 0.2500 0.0455(2) Uani 0.96 4 d S T P A 1
Si1 Si 0.07579(8) 0.33551(11) 0.2500 0.0331(4) Uani 1 2 d S T P A .
N1 N 0.13829(16) 0.3239(2) 0.3289(3) 0.0294(8) Uani 1 1 d . . . . .
C7 C 0.2344(2) 0.2951(4) 0.2500 0.0254(12) Uani 1 2 d S T P . .
C12 C 0.2523(3) 0.2247(4) 0.2500 0.0297(14) Uani 1 2 d S T P A .
H12 H 0.2248 0.1869 0.2500 0.036 Uiso 1 2 calc R U P . .
C6 C 0.1714(3) 0.3132(3) 0.2500 0.0237(12) Uani 1 2 d S T P A .
C11 C 0.3109(3) 0.2089(4) 0.2500 0.0339(15) Uani 1 2 d S T P . .
H11 H 0.3234 0.1602 0.2500 0.041 Uiso 1 2 calc R U P A .
C8 C 0.2746(3) 0.3510(4) 0.2500 0.0343(15) Uani 1 2 d S T P A .
H8 H 0.2626 0.3998 0.2500 0.041 Uiso 1 2 calc R U P . .
C10 C 0.3507(3) 0.2632(5) 0.2500 0.0391(17) Uani 1 2 d S T P A .
H10 H 0.3905 0.2520 0.2500 0.047 Uiso 1 2 calc R U P . .
C2 C 0.1501(2) 0.3121(3) 0.4348(3) 0.0352(11) Uani 1 1 d . . . . .
C3 C 0.0987(2) 0.3407(3) 0.4912(3) 0.0380(12) Uani 1 1 d . . . . .
H3A H 0.0942 0.3922 0.4780 0.057 Uiso 1 1 calc R U . . .
H3B H 0.1048 0.3332 0.5616 0.057 Uiso 1 1 calc R U . . .
H3C H 0.0639 0.3151 0.4705 0.057 Uiso 1 1 calc R U . . .
C9 C 0.3337(3) 0.3329(5) 0.2500 0.0469(19) Uani 1 2 d S T P . .
H9 H 0.3618 0.3700 0.2500 0.056 Uiso 1 2 calc R U P A .
C1 C 0.0488(3) 0.4292(5) 0.2500 0.0396(17) Uani 1 2 d S T P A .
B4 B 0.0000 0.5427(4) 0.3549(5) 0.0273(14) Uani 1 2 d S T P A .
H4 H 0.0000 0.5705 0.4278 0.033 Uiso 1 2 calc R U P . .
C4 C 0.1564(3) 0.2318(3) 0.4533(4) 0.0580(19) Uani 1 1 d . . . . .
H4A H 0.1219 0.2068 0.4298 0.087 Uiso 1 1 calc R U . . .
H4B H 0.1611 0.2232 0.5238 0.087 Uiso 1 1 calc R U . . .
H4C H 0.1902 0.2137 0.4182 0.087 Uiso 1 1 calc R U . . .
C5 C 0.2033(3) 0.3533(5) 0.4672(4) 0.0600(18) Uani 1 1 d . . . . .
H5A H 0.2377 0.3299 0.4407 0.090 Uiso 1 1 calc R U . . .
H5B H 0.2053 0.3537 0.5391 0.090 Uiso 1 1 calc R U . . .
H5C H 0.2011 0.4028 0.4429 0.090 Uiso 1 1 calc R U . . .
B2 B 0.0643(2) 0.5004(3) 0.3159(4) 0.0332(12) Uani 1 1 d . . . . .
H2 H 0.1037 0.5032 0.3631 0.040 Uiso 1 1 calc R U . A .
B3 B 0.0382(3) 0.5761(5) 0.2500 0.0322(16) Uani 1 2 d S T P A .
H3 H 0.0622 0.6284 0.2500 0.039 Uiso 1 2 calc R U P . .
B1 B 0.0000 0.4453(4) 0.1572(5) 0.0269(15) Uani 1 2 d S T P . .
H1 H 0.0000 0.4029 0.0989 0.032 Uiso 1 2 calc R U P A .
Bi2 Bi 0.0000 0.1931(5) 0.2500 0.0127(14) Uiso 0.04 4 d S . P A 2

loop_
_atom_site_aniso_label
_atom_site_aniso_U_11
_atom_site_aniso_U_22
_atom_site_aniso_U_33
_atom_site_aniso_U_23
_atom_site_aniso_U_13
_atom_site_aniso_U_12
Bi1 0.0345(3) 0.0597(4) 0.0423(3) 0.000 0.000 0.000
Si1 0.0246(8) 0.0572(11) 0.0174(8) 0.000 0.000 0.0158(8)
N1 0.0232(18) 0.045(2) 0.0202(19) 0.0021(16) -0.0015(15) 0.0135(16)
C7 0.017(3) 0.039(3) 0.020(3) 0.000 0.000 0.004(3)
C12 0.028(3) 0.038(3) 0.023(3) 0.000 0.000 0.004(3)
C6 0.029(3) 0.021(3) 0.021(3) 0.000 0.000 0.009(2)
C11 0.032(3) 0.039(3) 0.030(4) 0.000 0.000 0.012(3)
C8 0.038(4) 0.032(3) 0.033(4) 0.000 0.000 0.000(3)
C10 0.024(3) 0.066(5) 0.028(4) 0.000 0.000 0.007(3)
C2 0.030(2) 0.058(3) 0.018(2) 0.003(2) 0.0003(18) 0.015(2)
C3 0.035(2) 0.061(3) 0.018(2) -0.001(2) 0.0005(19) 0.017(2)
C9 0.031(4) 0.072(5) 0.038(4) 0.000 0.000 -0.014(4)
C1 0.034(4) 0.066(5) 0.019(3) 0.000 0.000 0.024(3)
B4 0.017(3) 0.046(4) 0.018(3) 0.001(3) 0.000 0.000
C4 0.079(5) 0.068(4) 0.026(3) 0.019(3) 0.016(3) 0.037(3)
C5 0.039(3) 0.117(6) 0.024(3) -0.001(3) -0.006(2) -0.003(3)
B2 0.016(2) 0.061(3) 0.023(3) -0.001(2) -0.0015(19) 0.003(2)
B3 0.021(3) 0.051(4) 0.025(4) 0.000 0.000 -0.002(3)
B1 0.011(3) 0.042(4) 0.027(4) 0.008(3) 0.000 0.000

loop_
_atom_type_symbol
_atom_type_description
_atom_type_scat_dispersion_real
_atom_type_scat_dispersion_imag
_atom_type_scat_source
C C 0.0181 0.0091 'International Tables Vol C Tables 4.2.6.8 and 6.1.1.4'
H H 0.0000 0.0000 'International Tables Vol C Tables 4.2.6.8 and 6.1.1.4'
B B 0.0090 0.0039 'International Tables Vol C Tables 4.2.6.8 and 6.1.1.4'
Bi Bi -4.0111 8.9310 'International Tables Vol C Tables 4.2.6.8 and 6.1.1.4'
N N 0.0311 0.0180 'International Tables Vol C Tables 4.2.6.8 and 6.1.1.4'
Si Si 0.2541 0.3302 'International Tables Vol C Tables 4.2.6.8 and 6.1.1.4'

loop_
_geom_angle_atom_site_label_1
_geom_angle_atom_site_label_2
_geom_angle_atom_site_label_3
_geom_angle
_geom_angle_site_symmetry_1
_geom_angle_site_symmetry_3
_geom_angle_publ_flag
Si1 Bi1 Si1 86.25(8) . 3 ?
N1 Si1 Bi1 117.33(15) . . ?
N1 Si1 Bi1 117.33(15) 10_556 . ?
N1 Si1 N1 72.5(2) . 10_556 ?
N1 Si1 C6 36.28(12) . . ?
N1 Si1 C6 36.28(12) 10_556 . ?
N1 Si1 C1 112.4(2) 10_556 . ?
N1 Si1 C1 112.4(2) . . ?
N1 Si1 Bi2 110.06(17) 10_556 . ?
N1 Si1 Bi2 110.06(17) . . ?
C6 Si1 Bi1 122.56(17) . . ?
C6 Si1 Bi2 113.03(19) . . ?
C1 Si1 Bi1 117.1(3) . . ?
C1 Si1 C6 120.3(3) . . ?
C1 Si1 Bi2 126.6(3) . . ?
C6 N1 Si1 90.1(3) . . ?
C6 N1 C2 130.8(4) . . ?
C2 N1 Si1 137.7(3) . . ?
C12 C7 C6 120.6(6) . . ?
C12 C7 C8 120.3(6) . . ?
C8 C7 C6 119.0(6) . . ?
C7 C12 H12 120.1 . . ?
C7 C12 C11 119.8(7) . . ?
C11 C12 H12 120.1 . . ?
N1 C6 Si1 53.6(3) 10_556 . ?
N1 C6 Si1 53.6(3) . . ?
N1 C6 N1 107.1(5) . 10_556 ?
N1 C6 C7 126.5(3) 10_556 . ?
N1 C6 C7 126.5(3) . . ?
C7 C6 Si1 177.6(4) . . ?
C12 C11 H11 119.9 . . ?
C10 C11 C12 120.2(7) . . ?
C10 C11 H11 119.9 . . ?
C7 C8 H8 120.9 . . ?
C7 C8 C9 118.2(7) . . ?
C9 C8 H8 120.9 . . ?
C11 C10 H10 119.7 . . ?
C9 C10 C11 120.7(7) . . ?
C9 C10 H10 119.7 . . ?
N1 C2 C3 107.2(4) . . ?
N1 C2 C4 108.9(4) . . ?
N1 C2 C5 111.0(4) . . ?
C3 C2 C4 109.6(5) . . ?
C3 C2 C5 108.4(5) . . ?
C5 C2 C4 111.6(5) . . ?
C2 C3 H3A 109.5 . . ?
C2 C3 H3B 109.5 . . ?
C2 C3 H3C 109.5 . . ?
H3A C3 H3B 109.5 . . ?
H3A C3 H3C 109.5 . . ?
H3B C3 H3C 109.5 . . ?
C8 C9 H9 119.7 . . ?
C10 C9 C8 120.7(7) . . ?
C10 C9 H9 119.7 . . ?
B2 C1 Si1 133.3(4) 10_556 . ?
B2 C1 Si1 133.3(4) . . ?
B2 C1 B2 66.4(5) . 10_556 ?
B2 C1 B1 66.6(3) 10_556 . ?
B2 C1 B1 113.9(5) . . ?
B2 C1 B1 66.6(3) . 10_556 ?
B2 C1 B1 113.9(5) 10_556 10_556 ?
B1 C1 Si1 112.7(4) . . ?
B1 C1 Si1 112.7(4) 10_556 . ?
B1 C1 B1 94.3(5) . 10_556 ?
B2 B4 H4 118.1 . . ?
B2 B4 H4 118.1 12 . ?
B2 B4 B2 115.2(6) 12 . ?
B2 B4 B3 59.8(3) 12 3 ?
B2 B4 B3 59.8(3) . . ?
B2 B4 B3 109.4(5) . 3 ?
B2 B4 B3 109.4(5) 12 . ?
B2 B4 B1 62.0(3) . 10_556 ?
B2 B4 B1 62.0(3) 12 10_556 ?
B3 B4 H4 123.1 . . ?
B3 B4 H4 123.1 3 . ?
B3 B4 B3 59.3(5) 3 . ?
B3 B4 B1 105.8(5) . 10_556 ?
B3 B4 B1 105.8(5) 3 10_556 ?
B1 B4 H4 122.7 10_556 . ?
C2 C4 H4A 109.5 . . ?
C2 C4 H4B 109.5 . . ?
C2 C4 H4C 109.5 . . ?
H4A C4 H4B 109.5 . . ?
H4A C4 H4C 109.5 . . ?
H4B C4 H4C 109.5 . . ?
C2 C5 H5A 109.5 . . ?
C2 C5 H5B 109.5 . . ?
C2 C5 H5C 109.5 . . ?
H5A C5 H5B 109.5 . . ?
H5A C5 H5C 109.5 . . ?
H5B C5 H5C 109.5 . . ?
C1 B2 B4 109.8(4) . . ?
C1 B2 B2 56.8(3) . 10_556 ?
C1 B2 H2 122.1 . . ?
C1 B2 B3 106.8(4) . . ?
C1 B2 B1 58.9(4) . 10_556 ?
B4 B2 B2 107.5(3) . 10_556 ?
B4 B2 H2 119.8 . . ?
B4 B2 B3 60.8(3) . . ?
B4 B2 B1 60.3(3) . 10_556 ?
B2 B2 H2 125.0 10_556 . ?
B2 B2 B1 101.4(3) 10_556 10_556 ?
B3 B2 B2 59.6(2) . 10_556 ?
B3 B2 H2 122.1 . . ?
B3 B2 B1 105.3(4) . 10_556 ?
B1 B2 H2 124.9 10_556 . ?
B4 B3 B4 105.6(5) 10_556 . ?
B4 B3 H3 123.2 . . ?
B4 B3 H3 123.2 10_556 . ?
B2 B3 B4 59.4(3) 10_556 10_556 ?
B2 B3 B4 107.3(5) 10_556 . ?
B2 B3 B4 107.3(5) . 10_556 ?
B2 B3 B4 59.4(3) . . ?
B2 B3 B2 60.7(5) 10_556 . ?
B2 B3 B3 109.9(3) 10_556 3 ?
B2 B3 B3 109.9(3) . 3 ?
B2 B3 H3 121.2 10_556 . ?
B2 B3 H3 121.2 . . ?
B3 B3 B4 60.3(2) 3 . ?
B3 B3 B4 60.3(2) 3 10_556 ?
B3 B3 H3 119.9 3 . ?
C1 B1 C1 82.2(5) 3 . ?
C1 B1 B4 103.9(5) . 10_556 ?
C1 B1 B4 103.8(5) 3 10_556 ?
C1 B1 B2 118.8(5) 3 10_556 ?
C1 B1 B2 54.5(4) 3 3 ?
C1 B1 B2 54.5(4) . 10_556 ?
C1 B1 B2 118.8(5) . 3 ?
C1 B1 H1 113.5 3 . ?
C1 B1 H1 113.5 . . ?
B4 B1 B2 57.7(3) 10_556 10_556 ?
B4 B1 B2 57.7(3) 10_556 3 ?
B4 B1 H1 129.6 10_556 . ?
B2 B1 B2 107.8(5) 10_556 3 ?
B2 B1 H1 122.1 10_556 . ?
B2 B1 H1 122.1 3 . ?
Si1 Bi2 Si1 67.21(19) . 3 ?

loop_
_geom_bond_atom_site_label_1
_geom_bond_atom_site_label_2
_geom_bond_distance
_geom_bond_site_symmetry_2
_geom_bond_publ_flag
Bi1 Si1 2.576(2) . ?
Bi1 Si1 2.576(2) 3 ?
Si1 N1 1.820(4) . ?
Si1 N1 1.820(4) 10_556 ?
Si1 C6 2.260(6) . ?
Si1 C1 1.851(8) . ?
Si1 Bi2 3.181(8) . ?
N1 C6 1.338(5) . ?
N1 C2 1.485(6) . ?
C7 C12 1.376(9) . ?
C7 C6 1.500(8) . ?
C7 C8 1.398(10) . ?
C12 H12 0.9500 . ?
C12 C11 1.393(10) . ?
C6 N1 1.338(5) 10_556 ?
C11 H11 0.9500 . ?
C11 C10 1.369(12) . ?
C8 H8 0.9500 . ?
C8 C9 1.413(11) . ?
C10 H10 0.9500 . ?
C10 C9 1.355(12) . ?
C2 C3 1.517(6) . ?
C2 C4 1.523(8) . ?
C2 C5 1.519(8) . ?
C3 H3A 0.9800 . ?
C3 H3B 0.9800 . ?
C3 H3C 0.9800 . ?
C9 H9 0.9500 . ?
C1 B2 1.641(10) . ?
C1 B2 1.641(10) 10_556 ?
C1 B1 1.725(7) . ?
C1 B1 1.725(7) 10_556 ?
B4 H4 1.1200 . ?
B4 B2 1.770(7) 12 ?
B4 B2 1.770(7) . ?
B4 B3 1.795(8) . ?
B4 B3 1.795(8) 3 ?
B4 B1 1.819(11) 10_556 ?
C4 H4A 0.9800 . ?
C4 H4B 0.9800 . ?
C4 H4C 0.9800 . ?
C5 H5A 0.9800 . ?
C5 H5B 0.9800 . ?
C5 H5C 0.9800 . ?
B2 B2 1.796(11) 10_556 ?
B2 H2 1.1200 . ?
B2 B3 1.776(9) . ?
B2 B1 1.849(7) 10_556 ?
B3 B4 1.795(8) 10_556 ?
B3 B2 1.776(9) 10_556 ?
B3 B3 1.777(15) 3 ?
B3 H3 1.1200 . ?
B1 C1 1.725(7) 3 ?
B1 B4 1.819(11) 10_556 ?
B1 B2 1.849(7) 3 ?
B1 B2 1.849(7) 10_556 ?
B1 H1 1.1200 . ?
Bi2 Si1 3.181(8) 3 ?

loop_
_geom_torsion_atom_site_label_1
_geom_torsion_atom_site_label_2
_geom_torsion_atom_site_label_3
_geom_torsion_atom_site_label_4
_geom_torsion
_geom_torsion_site_symmetry_1
_geom_torsion_site_symmetry_2
_geom_torsion_site_symmetry_3
_geom_torsion_site_symmetry_4
_geom_torsion_publ_flag
Bi1 Si1 N1 C6 108.6(3) . . . . ?
Bi1 Si1 N1 C2 -57.6(5) . . . . ?
Bi1 Si1 C1 B2 131.2(5) . . . . ?
Bi1 Si1 C1 B2 -131.2(5) . . . 10_556 ?
Bi1 Si1 C1 B1 52.6(4) . . . 10_556 ?
Bi1 Si1 C1 B1 -52.6(4) . . . . ?
Si1 N1 C6 N1 4.9(5) . . . 10_556 ?
Si1 N1 C6 C7 -177.0(5) . . . . ?
Si1 N1 C2 C3 -23.9(7) . . . . ?
Si1 N1 C2 C4 94.6(6) . . . . ?
Si1 N1 C2 C5 -142.1(5) . . . . ?
Si1 C1 B2 B4 -133.5(5) . . . . ?
Si1 C1 B2 B2 128.1(6) . . . 10_556 ?
Si1 C1 B2 B3 162.1(5) . . . . ?
Si1 C1 B2 B1 -99.8(5) . . . 10_556 ?
Si1 C1 B1 C1 97.0(4) . . . 3 ?
Si1 C1 B1 B4 -160.6(3) . . . 10_556 ?
Si1 C1 B1 B2 139.0(4) . . . 3 ?
Si1 C1 B1 B2 -129.0(4) . . . 10_556 ?
N1 Si1 N1 C6 -3.6(4) 10_556 . . . ?
N1 Si1 N1 C2 -169.8(4) 10_556 . . . ?
N1 Si1 C1 B2 -88.5(5) 10_556 . . . ?
N1 Si1 C1 B2 88.5(5) . . . 10_556 ?
N1 Si1 C1 B2 -9.0(6) . . . . ?
N1 Si1 C1 B2 9.0(6) 10_556 . . 10_556 ?
N1 Si1 C1 B1 -87.6(4) . . . 10_556 ?
N1 Si1 C1 B1 87.6(4) 10_556 . . . ?
N1 Si1 C1 B1 -167.1(3) 10_556 . . 10_556 ?
N1 Si1 C1 B1 167.1(3) . . . . ?
C7 C12 C11 C10 0.0 . . . . ?
C7 C8 C9 C10 0.0 . . . . ?
C12 C7 C6 N1 91.2(5) . . . . ?
C12 C7 C6 N1 -91.1(5) . . . 10_556 ?
C12 C7 C8 C9 0.0 . . . . ?
C12 C11 C10 C9 0.0 . . . . ?
C6 Si1 N1 C2 -166.2(7) . . . . ?
C6 Si1 C1 B2 -48.8(5) . . . . ?
C6 Si1 C1 B2 48.8(5) . . . 10_556 ?
C6 Si1 C1 B1 -127.4(4) . . . 10_556 ?
C6 Si1 C1 B1 127.4(4) . . . . ?
C6 N1 C2 C3 174.5(5) . . . . ?
C6 N1 C2 C4 -67.0(7) . . . . ?
C6 N1 C2 C5 56.2(7) . . . . ?
C6 C7 C12 C11 180.0 . . . . ?
C6 C7 C8 C9 180.0 . . . . ?
C11 C10 C9 C8 0.0 . . . . ?
C8 C7 C12 C11 0.0 . . . . ?
C8 C7 C6 N1 88.9(5) . . . 10_556 ?
C8 C7 C6 N1 -88.8(5) . . . . ?
C2 N1 C6 Si1 167.7(6) . . . . ?
C2 N1 C6 N1 172.6(3) . . . 10_556 ?
C2 N1 C6 C7 -9.3(9) . . . . ?
C1 Si1 N1 C6 -111.2(3) . . . . ?
C1 Si1 N1 C2 82.6(5) . . . . ?
C1 B2 B3 B4 103.6(4) . . . . ?
C1 B2 B3 B4 5.3(5) . . . 10_556 ?
C1 B2 B3 B2 -32.9(4) . . . 10_556 ?
C1 B2 B3 B3 69.3(4) . . . 3 ?
B4 B2 B3 B4 -98.3(5) . . . 10_556 ?
B4 B2 B3 B2 -136.6(4) . . . 10_556 ?
B4 B2 B3 B3 -34.3(3) . . . 3 ?
B2 C1 B2 B4 98.4(4) 10_556 . . . ?
B2 C1 B2 B3 34.1(4) 10_556 . . . ?
B2 C1 B2 B1 132.2(4) 10_556 . . 10_556 ?
B2 C1 B1 C1 -134.0(4) 10_556 . . 3 ?
B2 C1 B1 C1 -86.1(6) . . . 3 ?
B2 C1 B1 B4 -31.6(3) 10_556 . . 10_556 ?
B2 C1 B1 B4 16.4(5) . . . 10_556 ?
B2 C1 B1 B2 -44.1(7) . . . 3 ?
B2 C1 B1 B2 -92.1(6) 10_556 . . 3 ?
B2 C1 B1 B2 47.9(5) . . . 10_556 ?
B2 B4 B2 C1 0.0(8) 12 . . . ?
B2 B4 B2 B2 60.2(5) 12 . . 10_556 ?
B2 B4 B2 B3 98.7(6) 12 . . . ?
B2 B4 B2 B1 -33.2(5) 12 . . 10_556 ?
B2 B4 B3 B4 101.1(5) . . . 10_556 ?
B2 B4 B3 B4 -7.4(8) 12 . . 10_556 ?
B2 B4 B3 B2 38.9(4) . . . 10_556 ?
B2 B4 B3 B2 -108.5(6) 12 . . . ?
B2 B4 B3 B2 -69.6(5) 12 . . 10_556 ?
B2 B4 B3 B3 34.0(3) 12 . . 3 ?
B2 B4 B3 B3 142.4(3) . . . 3 ?
B2 B2 B3 B4 136.6(4) 10_556 . . . ?
B2 B2 B3 B4 38.3(2) 10_556 . . 10_556 ?
B2 B2 B3 B3 102.3(2) 10_556 . . 3 ?
B3 B4 B2 C1 -98.7(4) . . . . ?
B3 B4 B2 C1 -64.9(6) 3 . . . ?
B3 B4 B2 B2 -4.7(5) 3 . . 10_556 ?
B3 B4 B2 B2 -38.4(3) . . . 10_556 ?
B3 B4 B2 B3 33.8(4) 3 . . . ?
B3 B4 B2 B1 -131.9(5) . . . 10_556 ?
B3 B4 B2 B1 -98.1(5) 3 . . 10_556 ?
B3 B4 B3 B4 -41.3(6) 3 . . 10_556 ?
B3 B4 B3 B2 -142.4(3) 3 . . . ?
B3 B4 B3 B2 -103.5(4) 3 . . 10_556 ?
B1 C1 B2 B4 -33.7(4) 10_556 . . . ?
B1 C1 B2 B4 50.4(6) . . . . ?
B1 C1 B2 B2 -48.1(3) . . . 10_556 ?
B1 C1 B2 B2 -132.2(4) 10_556 . . 10_556 ?
B1 C1 B2 B3 -98.1(4) 10_556 . . . ?
B1 C1 B2 B3 -14.0(6) . . . . ?
B1 C1 B2 B1 84.1(5) . . . 10_556 ?
B1 C1 B1 C1 -19.8(7) 10_556 . . 3 ?
B1 C1 B1 B4 82.6(5) 10_556 . . 10_556 ?
B1 C1 B1 B2 22.2(8) 10_556 . . 3 ?
B1 C1 B1 B2 114.2(5) 10_556 . . 10_556 ?
B1 B4 B2 C1 33.2(4) 10_556 . . . ?
B1 B4 B2 B2 93.4(3) 10_556 . . 10_556 ?
B1 B4 B2 B3 131.9(5) 10_556 . . . ?
B1 B4 B3 B4 58.0(5) 10_556 . . 10_556 ?
B1 B4 B3 B2 -43.1(3) 10_556 . . . ?
B1 B4 B3 B2 -4.2(4) 10_556 . . 10_556 ?
B1 B4 B3 B3 99.3(3) 10_556 . . 3 ?
B1 B2 B3 B4 42.1(4) 10_556 . . . ?
B1 B2 B3 B4 -56.2(5) 10_556 . . 10_556 ?
B1 B2 B3 B2 -94.4(4) 10_556 . . 10_556 ?
B1 B2 B3 B3 7.8(4) 10_556 . . 3 ?
Bi2 Si1 N1 C6 101.9(3) . . . . ?
Bi2 Si1 N1 C2 -64.3(5) . . . . ?
Bi2 Si1 C1 B2 -131.2(5) . . . 10_556 ?
Bi2 Si1 C1 B2 131.2(5) . . . . ?
Bi2 Si1 C1 B1 -52.6(4) . . . . ?
Bi2 Si1 C1 B1 52.6(4) . . . 10_556 ?

loop_
_smtbx_masks_void_nr
_smtbx_masks_void_average_x
_smtbx_masks_void_average_y
_smtbx_masks_void_average_z
_smtbx_masks_void_volume
_smtbx_masks_void_count_electrons
_smtbx_masks_void_content
1 -0.404 0.000 0.000 721.3 168.4 '4 C6H6'
2 -0.857 0.500 0.500 721.3 168.4 '4 C6H6'
